data_7131480
loop_
_publ_author_name
'Liang, Qiuming'
'Zeng, Yimin'
'Mendez Ocampo, Pedro A.'
'Zhu, Hui'
'Qu, Zheng-Wang'
'Grimme, Stefan'
'Song, Datong'

_publ_section_title
;
 [4+1] cyclization of &#x3b1;-diazo esters and mesoionic N-heterocyclic
 olefins.
;
_journal_issue 32
_journal_name_full 'Chemical communications (Cambridge, England)'
_journal_page_first 4770
_journal_page_last 4773
_journal_paper_doi 10.1039/d3cc01139a
_journal_volume 59
_journal_year 2023
_chemical_formula_sum 'C39 H45 N3'
_chemical_formula_weight 555.78
_space_group_crystal_system monoclinic
_space_group_IT_number 14
_space_group_name_Hall '-P 2yn'
_space_group_name_H-M_alt 'P 1 21/n 1'
_atom_sites_solution_hydrogens geom
_atom_sites_solution_primary direct
_audit_creation_method SHELXL-2016/6
_audit_update_record
;
2022-09-26 deposited with the CCDC.	2023-03-24 downloaded from the CCDC.
;
_cell_angle_alpha 90
_cell_angle_beta 96.548(17)
_cell_angle_gamma 90
_cell_formula_units_Z 4
_cell_length_a 9.797(3)
_cell_length_b 10.878(3)
_cell_length_c 30.575(8)
_cell_measurement_reflns_used 41100
_cell_measurement_temperature 150(2)
_cell_measurement_theta_max 27.656
_cell_measurement_theta_min 2.732
_cell_volume 3237.2(16)
_computing_structure_refinement 'SHELXL-2016/6 (Sheldrick, 2016)'
_computing_structure_solution 'SHELXT 2018/2 (Sheldrick, 2018)'
_diffrn_ambient_temperature 150(2)
_diffrn_measured_fraction_theta_full 0.998
_diffrn_measured_fraction_theta_max 0.986
_diffrn_measurement_device_type 'Bruker Kappa Photon II'
_diffrn_measurement_method 'omega and phi scans'
_diffrn_radiation_type MoK\a
_diffrn_radiation_wavelength 0.71073
_diffrn_reflns_av_R_equivalents 0.1076
_diffrn_reflns_av_unetI/netI 0.1291
_diffrn_reflns_Laue_measured_fraction_full 0.998
_diffrn_reflns_Laue_measured_fraction_max 0.986
_diffrn_reflns_limit_h_max 12
_diffrn_reflns_limit_h_min -12
_diffrn_reflns_limit_k_max 14
_diffrn_reflns_limit_k_min -14
_diffrn_reflns_limit_l_max 39
_diffrn_reflns_limit_l_min -39
_diffrn_reflns_number 41100
_diffrn_reflns_point_group_measured_fraction_full 0.998
_diffrn_reflns_point_group_measured_fraction_max 0.986
_diffrn_reflns_theta_full 25.242
_diffrn_reflns_theta_max 27.656
_diffrn_reflns_theta_min 2.732
_exptl_absorpt_coefficient_mu 0.066
_exptl_absorpt_correction_T_max 0.7319
_exptl_absorpt_correction_T_min 0.6481
_exptl_absorpt_process_details
;
 SADABS 2016/2: Krause, L., Herbst-Irmer, R., Sheldrick G.M. & Stalke D.,
 J. Appl. Cryst. 48 (2015) 3-10
;
_exptl_crystal_colour 'dark green'
_exptl_crystal_density_diffrn 1.140
_exptl_crystal_description block
_exptl_crystal_F_000 1200
_exptl_crystal_size_max 0.3
_exptl_crystal_size_mid 0.2
_exptl_crystal_size_min 0.2
_refine_diff_density_max 0.368
_refine_diff_density_min -0.318
_refine_diff_density_rms 0.056
_refine_ls_extinction_coef 0.0085(10)
_refine_ls_extinction_expression Fc^*^=kFc[1+0.001xFc^2^\l^3^/sin(2\q)]^-1/4^
_refine_ls_extinction_method 'SHELXL-2016/6 (Sheldrick 2016)'
_refine_ls_goodness_of_fit_ref 1.038
_refine_ls_hydrogen_treatment constr
_refine_ls_matrix_type full
_refine_ls_number_parameters 397
_refine_ls_number_reflns 7448
_refine_ls_number_restraints 0
_refine_ls_restrained_S_all 1.038
_refine_ls_R_factor_all 0.1270
_refine_ls_R_factor_gt 0.0636
_refine_ls_shift/su_max 0.000
_refine_ls_shift/su_mean 0.000
_refine_ls_structure_factor_coef Fsqd
_refine_ls_weighting_details 'w=1/[\s^2^(Fo^2^)+0.4909P] where P=(Fo^2^+2Fc^2^)/3'
_refine_ls_weighting_scheme calc
_refine_ls_wR_factor_gt 0.1327
_refine_ls_wR_factor_ref 0.1552
_reflns_Friedel_coverage 0.000
_reflns_number_gt 4328
_reflns_number_total 7448
_reflns_threshold_expression 'I > 2\s(I)'
_cod_data_source_file d3cc01139a2.cif
_cod_data_source_block wl593
_cod_depositor_comments 'Adding full bibliography for 7131480--7131487.cif.'
_cod_original_cell_volume 3237.3(15)
_cod_original_sg_symbol_H-M 'P 21/n'
_cod_database_code 7131480
_shelx_shelxl_version_number 2016/6
_shelx_space_group_comment
;
The symmetry employed for this shelxl refinement is uniquely defined
by the following loop, which should always be used as a source of
symmetry information in preference to the above space-group names.
They are only intended as comments.
;

loop_
_space_group_symop_operation_xyz
'x, y, z'
'-x+1/2, y+1/2, -z+1/2'
'-x, -y, -z'
'x-1/2, -y-1/2, z-1/2'

loop_
_atom_site_label
_atom_site_type_symbol
_atom_site_fract_x
_atom_site_fract_y
_atom_site_fract_z
_atom_site_U_iso_or_equiv
_atom_site_adp_type
_atom_site_occupancy
_atom_site_site_symmetry_order
_atom_site_calc_flag
_atom_site_refinement_flags_posn
_atom_site_refinement_flags_adp
_atom_site_refinement_flags_occupancy
_atom_site_disorder_assembly
_atom_site_disorder_group
N1 N 0.43657(17) 0.71038(14) 0.37441(5) 0.0247(4) Uani 1 1 d . . . . .
N2 N 0.41181(17) 0.70328(14) 0.33098(5) 0.0265(4) Uani 1 1 d . . . . .
N3 N 0.50261(17) 0.61662(14) 0.32100(5) 0.0245(4) Uani 1 1 d . . . . .
C4 C 0.5844(2) 0.56749(17) 0.35738(6) 0.0250(5) Uani 1 1 d . . . . .
C5 C 0.5375(2) 0.63498(17) 0.39299(6) 0.0245(5) Uani 1 1 d . . . . .
C6 C 0.3594(2) 0.80273(18) 0.39579(6) 0.0268(5) Uani 1 1 d . . . . .
C7 C 0.2255(2) 0.77451(19) 0.40417(6) 0.0305(5) Uani 1 1 d . . . . .
C8 C 0.1583(2) 0.8628(2) 0.42673(7) 0.0384(6) Uani 1 1 d . . . . .
H8 H 0.067180 0.847842 0.433181 0.046 Uiso 1 1 calc R U . . .
C9 C 0.2218(3) 0.9713(2) 0.43978(7) 0.0453(6) Uani 1 1 d . . . . .
H9 H 0.174973 1.029715 0.455710 0.054 Uiso 1 1 calc R U . . .
C10 C 0.3524(3) 0.9964(2) 0.43009(7) 0.0411(6) Uani 1 1 d . . . . .
H10 H 0.393761 1.072721 0.439072 0.049 Uiso 1 1 calc R U . . .
C11 C 0.4256(2) 0.91292(18) 0.40745(6) 0.0318(5) Uani 1 1 d . . . . .
C12 C 0.1534(2) 0.6558(2) 0.38988(7) 0.0358(5) Uani 1 1 d . . . . .
H12 H 0.216314 0.605894 0.373370 0.043 Uiso 1 1 calc R U . . .
C13 C 0.0218(3) 0.6818(3) 0.35918(8) 0.0698(9) Uani 1 1 d . . . . .
H13A H 0.044668 0.727131 0.333292 0.105 Uiso 1 1 calc R U . . .
H13B H -0.041016 0.730998 0.374812 0.105 Uiso 1 1 calc R U . . .
H13C H -0.022525 0.603892 0.349798 0.105 Uiso 1 1 calc R U . . .
C14 C 0.1187(3) 0.5812(2) 0.42906(7) 0.0465(6) Uani 1 1 d . . . . .
H14A H 0.056068 0.628430 0.445430 0.070 Uiso 1 1 calc R U . . .
H14B H 0.203123 0.563000 0.448342 0.070 Uiso 1 1 calc R U . . .
H14C H 0.074393 0.504155 0.418702 0.070 Uiso 1 1 calc R U . . .
C15 C 0.5684(2) 0.94416(19) 0.39682(7) 0.0373(6) Uani 1 1 d . . . . .
H15 H 0.604232 0.872070 0.381340 0.045 Uiso 1 1 calc R U . . .
C16 C 0.5638(3) 1.0546(2) 0.36573(8) 0.0561(7) Uani 1 1 d . . . . .
H16A H 0.656506 1.071661 0.358134 0.084 Uiso 1 1 calc R U . . .
H16B H 0.529331 1.126677 0.380269 0.084 Uiso 1 1 calc R U . . .
H16C H 0.502771 1.036361 0.338856 0.084 Uiso 1 1 calc R U . . .
C17 C 0.6669(3) 0.9688(2) 0.43850(8) 0.0536(7) Uani 1 1 d . . . . .
H17A H 0.759903 0.981808 0.430510 0.080 Uiso 1 1 calc R U . . .
H17B H 0.666936 0.898027 0.458341 0.080 Uiso 1 1 calc R U . . .
H17C H 0.636940 1.042251 0.453308 0.080 Uiso 1 1 calc R U . . .
C18 C 0.4955(2) 0.57741(17) 0.27583(6) 0.0243(5) Uani 1 1 d . . . . .
C19 C 0.3910(2) 0.49558(19) 0.26063(6) 0.0305(5) Uani 1 1 d . . . . .
C20 C 0.3797(2) 0.4651(2) 0.21608(7) 0.0363(5) Uani 1 1 d . . . . .
H20 H 0.308974 0.410816 0.204239 0.044 Uiso 1 1 calc R U . . .
C21 C 0.4694(2) 0.5124(2) 0.18914(7) 0.0357(5) Uani 1 1 d . . . . .
H21 H 0.458339 0.492186 0.158716 0.043 Uiso 1 1 calc R U . . .
C22 C 0.5761(2) 0.58922(18) 0.20560(6) 0.0310(5) Uani 1 1 d . . . . .
H22 H 0.638834 0.618697 0.186544 0.037 Uiso 1 1 calc R U . . .
C23 C 0.5921(2) 0.62355(17) 0.24967(6) 0.0258(5) Uani 1 1 d . . . . .
C24 C 0.2937(2) 0.4413(2) 0.29091(7) 0.0398(6) Uani 1 1 d . . . . .
H24 H 0.289035 0.500837 0.315608 0.048 Uiso 1 1 calc R U . A 1
C25 C 0.1536(9) 0.4183(9) 0.2718(3) 0.0548(11) Uani 0.322(3) 1 d . . P B 1
H25A H 0.119035 0.489793 0.254437 0.082 Uiso 0.322(3) 1 calc R U P B 1
H25B H 0.095542 0.403688 0.295354 0.082 Uiso 0.322(3) 1 calc R U P B 1
H25C H 0.151456 0.345801 0.252692 0.082 Uiso 0.322(3) 1 calc R U P B 1
C26 C 0.3598(11) 0.3171(8) 0.3120(3) 0.0607(12) Uani 0.322(3) 1 d . . P B 1
H26A H 0.366066 0.256172 0.288686 0.091 Uiso 0.322(3) 1 calc R U P B 1
H26B H 0.301883 0.284752 0.333443 0.091 Uiso 0.322(3) 1 calc R U P B 1
H26C H 0.451918 0.334261 0.326762 0.091 Uiso 0.322(3) 1 calc R U P B 1
C25A C 0.1496(4) 0.5070(5) 0.27949(13) 0.0548(11) Uani 0.678(3) 1 d . . P B 2
H25D H 0.112996 0.487908 0.249075 0.082 Uiso 0.678(3) 1 calc R U P B 2
H25E H 0.161175 0.596120 0.282806 0.082 Uiso 0.678(3) 1 calc R U P B 2
H25F H 0.085456 0.477593 0.299540 0.082 Uiso 0.678(3) 1 calc R U P B 2
C26A C 0.2790(5) 0.3047(4) 0.28574(15) 0.0607(12) Uani 0.678(3) 1 d . . P B 2
H26D H 0.245502 0.285148 0.255097 0.091 Uiso 0.678(3) 1 calc R U P B 2
H26E H 0.213362 0.274219 0.305107 0.091 Uiso 0.678(3) 1 calc R U P B 2
H26F H 0.368408 0.265439 0.293640 0.091 Uiso 0.678(3) 1 calc R U P B 2
C27 C 0.7076(2) 0.70701(18) 0.26887(6) 0.0283(5) Uani 1 1 d . . . . .
H27 H 0.737375 0.677502 0.299449 0.034 Uiso 1 1 calc R U . . .
C28 C 0.6585(3) 0.83915(19) 0.27252(8) 0.0413(6) Uani 1 1 d . . . . .
H28A H 0.632277 0.872475 0.242980 0.062 Uiso 1 1 calc R U . . .
H28B H 0.732768 0.889002 0.287659 0.062 Uiso 1 1 calc R U . . .
H28C H 0.579035 0.840962 0.289270 0.062 Uiso 1 1 calc R U . . .
C29 C 0.8341(2) 0.7039(2) 0.24375(7) 0.0382(6) Uani 1 1 d . . . . .
H29A H 0.866182 0.618916 0.241913 0.057 Uiso 1 1 calc R U . . .
H29B H 0.907161 0.754238 0.259269 0.057 Uiso 1 1 calc R U . . .
H29C H 0.809840 0.736481 0.214002 0.057 Uiso 1 1 calc R U . . .
C30 C 0.6815(2) 0.47879(18) 0.35200(6) 0.0278(5) Uani 1 1 d . . . . .
H30 H 0.703531 0.470016 0.322699 0.033 Uiso 1 1 calc R U . . .
C31 C 0.7549(2) 0.39737(17) 0.38336(6) 0.0263(5) Uani 1 1 d . . . . .
C32 C 0.8696(2) 0.33252(18) 0.37131(7) 0.0307(5) Uani 1 1 d . . . . .
H32 H 0.898799 0.346966 0.343174 0.037 Uiso 1 1 calc R U . . .
C33 C 0.9408(2) 0.24875(19) 0.39913(7) 0.0359(5) Uani 1 1 d . . . . .
H33 H 1.017055 0.206204 0.389790 0.043 Uiso 1 1 calc R U . . .
C34 C 0.9022(2) 0.22631(19) 0.44031(7) 0.0361(6) Uani 1 1 d . . . . .
H34 H 0.952006 0.169350 0.459558 0.043 Uiso 1 1 calc R U . . .
C35 C 0.7901(2) 0.28783(19) 0.45323(7) 0.0352(5) Uani 1 1 d . . . . .
H35 H 0.762393 0.272515 0.481509 0.042 Uiso 1 1 calc R U . . .
C36 C 0.7177(2) 0.37163(18) 0.42539(6) 0.0313(5) Uani 1 1 d . . . . .
H36 H 0.640868 0.412685 0.435006 0.038 Uiso 1 1 calc R U . . .
C37 C 0.5981(2) 0.64831(17) 0.43876(6) 0.0256(5) Uani 1 1 d . . . . .
C38 C 0.5203(2) 0.66922(18) 0.47359(6) 0.0297(5) Uani 1 1 d . . . . .
H38 H 0.422820 0.669133 0.468260 0.036 Uiso 1 1 calc R U . . .
C39 C 0.5833(2) 0.69000(18) 0.51565(6) 0.0319(5) Uani 1 1 d . . . . .
H39 H 0.529007 0.706008 0.538853 0.038 Uiso 1 1 calc R U . . .
C40 C 0.7247(2) 0.68767(19) 0.52423(7) 0.0348(5) Uani 1 1 d . . . . .
H40 H 0.767641 0.703288 0.553144 0.042 Uiso 1 1 calc R U . . .
C41 C 0.8038(2) 0.66243(19) 0.49045(7) 0.0349(5) Uani 1 1 d . . . . .
H41 H 0.901031 0.658369 0.496372 0.042 Uiso 1 1 calc R U . . .
C42 C 0.7410(2) 0.64318(18) 0.44816(6) 0.0301(5) Uani 1 1 d . . . . .
H42 H 0.795784 0.626214 0.425165 0.036 Uiso 1 1 calc R U . . .

loop_
_atom_site_aniso_label
_atom_site_aniso_U_11
_atom_site_aniso_U_22
_atom_site_aniso_U_33
_atom_site_aniso_U_23
_atom_site_aniso_U_13
_atom_site_aniso_U_12
N1 0.0288(10) 0.0228(9) 0.0232(9) -0.0034(7) 0.0060(8) -0.0010(8)
N2 0.0306(10) 0.0257(9) 0.0238(9) -0.0034(7) 0.0060(8) 0.0001(8)
N3 0.0271(10) 0.0242(9) 0.0228(9) -0.0014(7) 0.0045(8) 0.0016(8)
C4 0.0286(12) 0.0226(10) 0.0243(10) 0.0014(8) 0.0057(9) -0.0051(9)
C5 0.0258(11) 0.0220(10) 0.0263(10) 0.0001(8) 0.0053(9) -0.0025(9)
C6 0.0321(12) 0.0257(11) 0.0232(10) -0.0029(8) 0.0060(9) 0.0040(9)
C7 0.0331(13) 0.0345(12) 0.0241(11) -0.0018(9) 0.0044(10) 0.0038(10)
C8 0.0350(14) 0.0487(15) 0.0324(12) -0.0004(10) 0.0083(10) 0.0097(12)
C9 0.0566(18) 0.0380(14) 0.0428(14) -0.0085(11) 0.0123(13) 0.0138(13)
C10 0.0582(18) 0.0263(12) 0.0396(13) -0.0069(9) 0.0083(12) 0.0022(12)
C11 0.0430(14) 0.0258(11) 0.0265(11) -0.0014(9) 0.0038(10) 0.0010(10)
C12 0.0296(13) 0.0444(14) 0.0347(12) -0.0061(10) 0.0087(10) -0.0068(11)
C13 0.076(2) 0.072(2) 0.0542(17) 0.0232(14) -0.0246(15) -0.0356(17)
C14 0.0496(16) 0.0434(14) 0.0448(14) 0.0082(11) -0.0017(12) -0.0060(13)
C15 0.0454(15) 0.0272(12) 0.0401(13) -0.0026(9) 0.0084(11) -0.0102(11)
C16 0.076(2) 0.0406(15) 0.0538(16) 0.0032(12) 0.0167(15) -0.0114(14)
C17 0.0587(19) 0.0391(15) 0.0616(17) -0.0032(12) 0.0003(14) -0.0160(13)
C18 0.0290(12) 0.0234(10) 0.0200(10) -0.0026(8) 0.0007(9) 0.0041(9)
C19 0.0306(13) 0.0289(11) 0.0320(12) -0.0039(9) 0.0032(10) 0.0031(10)
C20 0.0385(14) 0.0372(13) 0.0318(12) -0.0089(10) -0.0024(11) -0.0012(11)
C21 0.0475(15) 0.0341(13) 0.0247(11) -0.0057(9) 0.0003(11) 0.0043(11)
C22 0.0382(14) 0.0312(12) 0.0246(11) 0.0011(9) 0.0075(10) 0.0044(10)
C23 0.0313(12) 0.0221(10) 0.0241(10) 0.0021(8) 0.0032(9) 0.0036(9)
C24 0.0387(15) 0.0367(13) 0.0461(14) -0.0124(10) 0.0131(12) -0.0117(11)
C25 0.036(2) 0.072(3) 0.058(2) -0.012(2) 0.0109(17) -0.001(2)
C26 0.075(4) 0.045(2) 0.066(3) -0.001(2) 0.024(2) -0.020(2)
C25A 0.036(2) 0.072(3) 0.058(2) -0.012(2) 0.0109(17) -0.001(2)
C26A 0.075(4) 0.045(2) 0.066(3) -0.001(2) 0.024(2) -0.020(2)
C27 0.0326(13) 0.0267(11) 0.0258(10) 0.0018(8) 0.0037(9) -0.0014(10)
C28 0.0457(15) 0.0303(12) 0.0491(14) -0.0034(10) 0.0106(12) -0.0039(11)
C29 0.0364(14) 0.0396(13) 0.0395(13) 0.0018(10) 0.0079(11) 0.0002(11)
C30 0.0349(13) 0.0270(11) 0.0228(10) -0.0011(8) 0.0081(9) -0.0012(10)
C31 0.0300(12) 0.0223(11) 0.0264(11) -0.0031(8) 0.0025(9) -0.0041(9)
C32 0.0343(13) 0.0295(11) 0.0289(11) -0.0045(9) 0.0058(10) -0.0027(10)
C33 0.0339(14) 0.0321(12) 0.0400(13) -0.0075(10) -0.0026(11) 0.0031(10)
C34 0.0415(15) 0.0279(12) 0.0359(13) -0.0015(9) -0.0079(11) 0.0018(11)
C35 0.0476(15) 0.0299(12) 0.0278(11) 0.0019(9) 0.0029(10) -0.0052(11)
C36 0.0370(13) 0.0255(11) 0.0326(12) -0.0012(9) 0.0082(10) -0.0029(10)
C37 0.0322(12) 0.0207(10) 0.0238(10) -0.0015(8) 0.0027(9) -0.0021(9)
C38 0.0306(12) 0.0312(12) 0.0278(11) -0.0024(9) 0.0056(10) -0.0027(10)
C39 0.0409(14) 0.0304(12) 0.0254(11) -0.0038(9) 0.0084(10) -0.0029(10)
C40 0.0440(15) 0.0331(12) 0.0258(11) -0.0039(9) -0.0025(10) -0.0041(11)
C41 0.0314(13) 0.0400(13) 0.0326(12) -0.0038(10) 0.0003(10) -0.0003(11)
C42 0.0327(13) 0.0309(12) 0.0277(11) -0.0046(9) 0.0075(10) -0.0030(10)

loop_
_atom_type_symbol
_atom_type_description
_atom_type_scat_dispersion_real
_atom_type_scat_dispersion_imag
_atom_type_scat_source
C C 0.0033 0.0016 'International Tables Vol C Tables 4.2.6.8 and 6.1.1.4'
H H 0.0000 0.0000 'International Tables Vol C Tables 4.2.6.8 and 6.1.1.4'
N N 0.0061 0.0033 'International Tables Vol C Tables 4.2.6.8 and 6.1.1.4'

loop_
_geom_angle_atom_site_label_1
_geom_angle_atom_site_label_2
_geom_angle_atom_site_label_3
_geom_angle
_geom_angle_site_symmetry_1
_geom_angle_site_symmetry_3
_geom_angle_publ_flag
N2 N1 C5 115.18(15) . . ?
N2 N1 C6 116.43(15) . . ?
C5 N1 C6 128.25(16) . . ?
N1 N2 N3 102.50(15) . . ?
N2 N3 C4 114.69(15) . . ?
N2 N3 C18 117.45(15) . . ?
C4 N3 C18 127.56(16) . . ?
C30 C4 N3 120.85(17) . . ?
C30 C4 C5 137.34(19) . . ?
N3 C4 C5 101.79(17) . . ?
N1 C5 C4 105.83(16) . . ?
N1 C5 C37 122.45(17) . . ?
C4 C5 C37 130.38(19) . . ?
C11 C6 C7 124.18(19) . . ?
C11 C6 N1 117.36(18) . . ?
C7 C6 N1 118.45(17) . . ?
C8 C7 C6 116.5(2) . . ?
C8 C7 C12 120.1(2) . . ?
C6 C7 C12 123.44(18) . . ?
C9 C8 C7 120.9(2) . . ?
C9 C8 H8 119.6 . . ?
C7 C8 H8 119.6 . . ?
C8 C9 C10 120.8(2) . . ?
C8 C9 H9 119.6 . . ?
C10 C9 H9 119.6 . . ?
C9 C10 C11 121.6(2) . . ?
C9 C10 H10 119.2 . . ?
C11 C10 H10 119.2 . . ?
C10 C11 C6 116.1(2) . . ?
C10 C11 C15 120.2(2) . . ?
C6 C11 C15 123.72(19) . . ?
C7 C12 C14 111.57(18) . . ?
C7 C12 C13 110.62(19) . . ?
C14 C12 C13 109.47(19) . . ?
C7 C12 H12 108.4 . . ?
C14 C12 H12 108.4 . . ?
C13 C12 H12 108.4 . . ?
C12 C13 H13A 109.5 . . ?
C12 C13 H13B 109.5 . . ?
H13A C13 H13B 109.5 . . ?
C12 C13 H13C 109.5 . . ?
H13A C13 H13C 109.5 . . ?
H13B C13 H13C 109.5 . . ?
C12 C14 H14A 109.5 . . ?
C12 C14 H14B 109.5 . . ?
H14A C14 H14B 109.5 . . ?
C12 C14 H14C 109.5 . . ?
H14A C14 H14C 109.5 . . ?
H14B C14 H14C 109.5 . . ?
C11 C15 C16 110.4(2) . . ?
C11 C15 C17 111.80(19) . . ?
C16 C15 C17 110.53(19) . . ?
C11 C15 H15 108.0 . . ?
C16 C15 H15 108.0 . . ?
C17 C15 H15 108.0 . . ?
C15 C16 H16A 109.5 . . ?
C15 C16 H16B 109.5 . . ?
H16A C16 H16B 109.5 . . ?
C15 C16 H16C 109.5 . . ?
H16A C16 H16C 109.5 . . ?
H16B C16 H16C 109.5 . . ?
C15 C17 H17A 109.5 . . ?
C15 C17 H17B 109.5 . . ?
H17A C17 H17B 109.5 . . ?
C15 C17 H17C 109.5 . . ?
H17A C17 H17C 109.5 . . ?
H17B C17 H17C 109.5 . . ?
C19 C18 C23 123.79(17) . . ?
C19 C18 N3 117.53(17) . . ?
C23 C18 N3 118.68(17) . . ?
C20 C19 C18 116.82(19) . . ?
C20 C19 C24 121.08(19) . . ?
C18 C19 C24 122.11(18) . . ?
C21 C20 C19 120.8(2) . . ?
C21 C20 H20 119.6 . . ?
C19 C20 H20 119.6 . . ?
C20 C21 C22 121.07(19) . . ?
C20 C21 H21 119.5 . . ?
C22 C21 H21 119.5 . . ?
C21 C22 C23 120.72(19) . . ?
C21 C22 H22 119.6 . . ?
C23 C22 H22 119.6 . . ?
C22 C23 C18 116.66(19) . . ?
C22 C23 C27 122.22(18) . . ?
C18 C23 C27 121.12(17) . . ?
C25 C24 C19 116.9(4) . . ?
C26A C24 C19 112.3(2) . . ?
C26A C24 C25A 110.6(3) . . ?
C19 C24 C25A 107.2(2) . . ?
C25 C24 C26 109.7(5) . . ?
C19 C24 C26 108.6(4) . . ?
C25 C24 H24 107.1 . . ?
C19 C24 H24 107.1 . . ?
C26 C24 H24 107.1 . . ?
C24 C25 H25A 109.5 . . ?
C24 C25 H25B 109.5 . . ?
H25A C25 H25B 109.5 . . ?
C24 C25 H25C 109.5 . . ?
H25A C25 H25C 109.5 . . ?
H25B C25 H25C 109.5 . . ?
C24 C26 H26A 109.5 . . ?
C24 C26 H26B 109.5 . . ?
H26A C26 H26B 109.5 . . ?
C24 C26 H26C 109.5 . . ?
H26A C26 H26C 109.5 . . ?
H26B C26 H26C 109.5 . . ?
C24 C25A H25D 109.5 . . ?
C24 C25A H25E 109.5 . . ?
H25D C25A H25E 109.5 . . ?
C24 C25A H25F 109.5 . . ?
H25D C25A H25F 109.5 . . ?
H25E C25A H25F 109.5 . . ?
C24 C26A H26D 109.5 . . ?
C24 C26A H26E 109.5 . . ?
H26D C26A H26E 109.5 . . ?
C24 C26A H26F 109.5 . . ?
H26D C26A H26F 109.5 . . ?
H26E C26A H26F 109.5 . . ?
C23 C27 C28 111.44(18) . . ?
C23 C27 C29 113.81(16) . . ?
C28 C27 C29 109.74(17) . . ?
C23 C27 H27 107.2 . . ?
C28 C27 H27 107.2 . . ?
C29 C27 H27 107.2 . . ?
C27 C28 H28A 109.5 . . ?
C27 C28 H28B 109.5 . . ?
H28A C28 H28B 109.5 . . ?
C27 C28 H28C 109.5 . . ?
H28A C28 H28C 109.5 . . ?
H28B C28 H28C 109.5 . . ?
C27 C29 H29A 109.5 . . ?
C27 C29 H29B 109.5 . . ?
H29A C29 H29B 109.5 . . ?
C27 C29 H29C 109.5 . . ?
H29A C29 H29C 109.5 . . ?
H29B C29 H29C 109.5 . . ?
C4 C30 C31 130.70(18) . . ?
C4 C30 H30 114.6 . . ?
C31 C30 H30 114.6 . . ?
C36 C31 C32 115.93(19) . . ?
C36 C31 C30 124.84(19) . . ?
C32 C31 C30 119.16(18) . . ?
C33 C32 C31 122.05(19) . . ?
C33 C32 H32 119.0 . . ?
C31 C32 H32 119.0 . . ?
C34 C33 C32 120.6(2) . . ?
C34 C33 H33 119.7 . . ?
C32 C33 H33 119.7 . . ?
C33 C34 C35 119.0(2) . . ?
C33 C34 H34 120.5 . . ?
C35 C34 H34 120.5 . . ?
C34 C35 C36 120.7(2) . . ?
C34 C35 H35 119.6 . . ?
C36 C35 H35 119.6 . . ?
C35 C36 C31 121.7(2) . . ?
C35 C36 H36 119.2 . . ?
C31 C36 H36 119.2 . . ?
C38 C37 C42 118.07(18) . . ?
C38 C37 C5 123.21(19) . . ?
C42 C37 C5 118.69(18) . . ?
C39 C38 C37 120.8(2) . . ?
C39 C38 H38 119.6 . . ?
C37 C38 H38 119.6 . . ?
C38 C39 C40 120.4(2) . . ?
C38 C39 H39 119.8 . . ?
C40 C39 H39 119.8 . . ?
C39 C40 C41 119.7(2) . . ?
C39 C40 H40 120.1 . . ?
C41 C40 H40 120.1 . . ?
C42 C41 C40 119.9(2) . . ?
C42 C41 H41 120.0 . . ?
C40 C41 H41 120.0 . . ?
C41 C42 C37 120.97(19) . . ?
C41 C42 H42 119.5 . . ?
C37 C42 H42 119.5 . . ?

loop_
_geom_bond_atom_site_label_1
_geom_bond_atom_site_label_2
_geom_bond_distance
_geom_bond_site_symmetry_2
_geom_bond_publ_flag
N1 N2 1.324(2) . ?
N1 C5 1.359(2) . ?
N1 C6 1.456(2) . ?
N2 N3 1.355(2) . ?
N3 C4 1.400(2) . ?
N3 C18 1.439(2) . ?
C4 C30 1.378(3) . ?
C4 C5 1.432(3) . ?
C5 C37 1.464(3) . ?
C6 C11 1.390(3) . ?
C6 C7 1.400(3) . ?
C7 C8 1.392(3) . ?
C7 C12 1.512(3) . ?
C8 C9 1.372(3) . ?
C8 H8 0.9500 . ?
C9 C10 1.373(3) . ?
C9 H9 0.9500 . ?
C10 C11 1.390(3) . ?
C10 H10 0.9500 . ?
C11 C15 1.511(3) . ?
C12 C14 1.517(3) . ?
C12 C13 1.533(3) . ?
C12 H12 1.0000 . ?
C13 H13A 0.9800 . ?
C13 H13B 0.9800 . ?
C13 H13C 0.9800 . ?
C14 H14A 0.9800 . ?
C14 H14B 0.9800 . ?
C14 H14C 0.9800 . ?
C15 C16 1.530(3) . ?
C15 C17 1.532(3) . ?
C15 H15 1.0000 . ?
C16 H16A 0.9800 . ?
C16 H16B 0.9800 . ?
C16 H16C 0.9800 . ?
C17 H17A 0.9800 . ?
C17 H17B 0.9800 . ?
C17 H17C 0.9800 . ?
C18 C19 1.395(3) . ?
C18 C23 1.400(3) . ?
C19 C20 1.394(3) . ?
C19 C24 1.522(3) . ?
C20 C21 1.371(3) . ?
C20 H20 0.9500 . ?
C21 C22 1.387(3) . ?
C21 H21 0.9500 . ?
C22 C23 1.390(3) . ?
C22 H22 0.9500 . ?
C23 C27 1.516(3) . ?
C24 C25 1.451(9) . ?
C24 C26A 1.499(4) . ?
C24 C25A 1.585(5) . ?
C24 C26 1.602(10) . ?
C24 H24 1.0000 . ?
C25 H25A 0.9800 . ?
C25 H25B 0.9800 . ?
C25 H25C 0.9800 . ?
C26 H26A 0.9800 . ?
C26 H26B 0.9800 . ?
C26 H26C 0.9800 . ?
C25A H25D 0.9800 . ?
C25A H25E 0.9800 . ?
C25A H25F 0.9800 . ?
C26A H26D 0.9800 . ?
C26A H26E 0.9800 . ?
C26A H26F 0.9800 . ?
C27 C28 1.524(3) . ?
C27 C29 1.531(3) . ?
C27 H27 1.0000 . ?
C28 H28A 0.9800 . ?
C28 H28B 0.9800 . ?
C28 H28C 0.9800 . ?
C29 H29A 0.9800 . ?
C29 H29B 0.9800 . ?
C29 H29C 0.9800 . ?
C30 C31 1.437(3) . ?
C30 H30 0.9500 . ?
C31 C36 1.404(3) . ?
C31 C32 1.411(3) . ?
C32 C33 1.380(3) . ?
C32 H32 0.9500 . ?
C33 C34 1.377(3) . ?
C33 H33 0.9500 . ?
C34 C35 1.382(3) . ?
C34 H34 0.9500 . ?
C35 C36 1.386(3) . ?
C35 H35 0.9500 . ?
C36 H36 0.9500 . ?
C37 C38 1.398(3) . ?
C37 C42 1.398(3) . ?
C38 C39 1.380(3) . ?
C38 H38 0.9500 . ?
C39 C40 1.380(3) . ?
C39 H39 0.9500 . ?
C40 C41 1.388(3) . ?
C40 H40 0.9500 . ?
C41 C42 1.383(3) . ?
C41 H41 0.9500 . ?
C42 H42 0.9500 . ?

loop_
_geom_torsion_atom_site_label_1
_geom_torsion_atom_site_label_2
_geom_torsion_atom_site_label_3
_geom_torsion_atom_site_label_4
_geom_torsion
_geom_torsion_site_symmetry_1
_geom_torsion_site_symmetry_2
_geom_torsion_site_symmetry_3
_geom_torsion_site_symmetry_4
_geom_torsion_publ_flag
C5 N1 N2 N3 0.4(2) . . . . ?
C6 N1 N2 N3 176.55(15) . . . . ?
N1 N2 N3 C4 0.4(2) . . . . ?
N1 N2 N3 C18 174.64(15) . . . . ?
N2 N3 C4 C30 -179.78(17) . . . . ?
C18 N3 C4 C30 6.7(3) . . . . ?
N2 N3 C4 C5 -1.1(2) . . . . ?
C18 N3 C4 C5 -174.55(17) . . . . ?
N2 N1 C5 C4 -1.1(2) . . . . ?
C6 N1 C5 C4 -176.66(17) . . . . ?
N2 N1 C5 C37 166.94(17) . . . . ?
C6 N1 C5 C37 -8.6(3) . . . . ?
C30 C4 C5 N1 179.6(2) . . . . ?
N3 C4 C5 N1 1.2(2) . . . . ?
C30 C4 C5 C37 12.9(4) . . . . ?
N3 C4 C5 C37 -165.52(19) . . . . ?
N2 N1 C6 C11 -99.4(2) . . . . ?
C5 N1 C6 C11 76.1(3) . . . . ?
N2 N1 C6 C7 82.0(2) . . . . ?
C5 N1 C6 C7 -102.5(2) . . . . ?
C11 C6 C7 C8 -1.8(3) . . . . ?
N1 C6 C7 C8 176.70(17) . . . . ?
C11 C6 C7 C12 177.87(19) . . . . ?
N1 C6 C7 C12 -3.6(3) . . . . ?
C6 C7 C8 C9 0.0(3) . . . . ?
C12 C7 C8 C9 -179.7(2) . . . . ?
C7 C8 C9 C10 1.4(4) . . . . ?
C8 C9 C10 C11 -1.0(4) . . . . ?
C9 C10 C11 C6 -0.7(3) . . . . ?
C9 C10 C11 C15 179.2(2) . . . . ?
C7 C6 C11 C10 2.2(3) . . . . ?
N1 C6 C11 C10 -176.37(18) . . . . ?
C7 C6 C11 C15 -177.78(19) . . . . ?
N1 C6 C11 C15 3.7(3) . . . . ?
C8 C7 C12 C14 -62.8(3) . . . . ?
C6 C7 C12 C14 117.5(2) . . . . ?
C8 C7 C12 C13 59.3(3) . . . . ?
C6 C7 C12 C13 -120.3(2) . . . . ?
C10 C11 C15 C16 -63.7(3) . . . . ?
C6 C11 C15 C16 116.3(2) . . . . ?
C10 C11 C15 C17 59.8(3) . . . . ?
C6 C11 C15 C17 -120.3(2) . . . . ?
N2 N3 C18 C19 -77.6(2) . . . . ?
C4 N3 C18 C19 95.8(2) . . . . ?
N2 N3 C18 C23 102.0(2) . . . . ?
C4 N3 C18 C23 -84.7(2) . . . . ?
C23 C18 C19 C20 -3.8(3) . . . . ?
N3 C18 C19 C20 175.74(17) . . . . ?
C23 C18 C19 C24 176.04(19) . . . . ?
N3 C18 C19 C24 -4.4(3) . . . . ?
C18 C19 C20 C21 1.1(3) . . . . ?
C24 C19 C20 C21 -178.7(2) . . . . ?
C19 C20 C21 C22 1.7(3) . . . . ?
C20 C21 C22 C23 -2.1(3) . . . . ?
C21 C22 C23 C18 -0.4(3) . . . . ?
C21 C22 C23 C27 179.79(19) . . . . ?
C19 C18 C23 C22 3.4(3) . . . . ?
N3 C18 C23 C22 -176.12(17) . . . . ?
C19 C18 C23 C27 -176.74(18) . . . . ?
N3 C18 C23 C27 3.7(3) . . . . ?
C20 C19 C24 C25 -33.9(5) . . . . ?
C18 C19 C24 C25 146.2(5) . . . . ?
C20 C19 C24 C26A 47.9(3) . . . . ?
C18 C19 C24 C26A -131.9(3) . . . . ?
C20 C19 C24 C25A -73.7(3) . . . . ?
C18 C19 C24 C25A 106.5(3) . . . . ?
C20 C19 C24 C26 90.8(4) . . . . ?
C18 C19 C24 C26 -89.1(4) . . . . ?
C22 C23 C27 C28 99.4(2) . . . . ?
C18 C23 C27 C28 -80.5(2) . . . . ?
C22 C23 C27 C29 -25.4(3) . . . . ?
C18 C23 C27 C29 154.78(18) . . . . ?
N3 C4 C30 C31 -164.9(2) . . . . ?
C5 C4 C30 C31 16.9(4) . . . . ?
C4 C30 C31 C36 16.3(4) . . . . ?
C4 C30 C31 C32 -166.9(2) . . . . ?
C36 C31 C32 C33 0.1(3) . . . . ?
C30 C31 C32 C33 -176.99(19) . . . . ?
C31 C32 C33 C34 -0.6(3) . . . . ?
C32 C33 C34 C35 0.8(3) . . . . ?
C33 C34 C35 C36 -0.4(3) . . . . ?
C34 C35 C36 C31 -0.1(3) . . . . ?
C32 C31 C36 C35 0.3(3) . . . . ?
C30 C31 C36 C35 177.1(2) . . . . ?
N1 C5 C37 C38 44.0(3) . . . . ?
C4 C5 C37 C38 -151.2(2) . . . . ?
N1 C5 C37 C42 -134.3(2) . . . . ?
C4 C5 C37 C42 30.5(3) . . . . ?
C42 C37 C38 C39 3.0(3) . . . . ?
C5 C37 C38 C39 -175.24(18) . . . . ?
C37 C38 C39 C40 -1.5(3) . . . . ?
C38 C39 C40 C41 -1.0(3) . . . . ?
C39 C40 C41 C42 1.8(3) . . . . ?
C40 C41 C42 C37 -0.2(3) . . . . ?
C38 C37 C42 C41 -2.2(3) . . . . ?
C5 C37 C42 C41 176.18(18) . . . . ?
